data_2241305
loop_
_publ_author_name
'Eryanti, Yum'
'Zamri, Adel'
'Herlina, Tati'
'Supratman, Unang'
'Rosli, Mohd Mustaqim'
'Fun, Hoong-Kun'

_publ_section_title
;
 Crystal structures of
 3,5-bis[(<i>E</i>)-3-hydroxybenzylidene]-1-methylpiperidin-4-one and
 3,5-bis[(<i>E</i>)-2-chlorobenzylidene]-1-methylpiperidin-4-one
;
_journal_coeditor_code SU5232
_journal_issue 12
_journal_name_full 'Acta Crystallographica Section E'
_journal_page_first 1488
_journal_page_last 1492
_journal_paper_doi 10.1107/S2056989015020976
_journal_volume 71
_journal_year 2015
_chemical_formula_iupac 'C20 H19 N O3'
_chemical_formula_moiety 'C20 H19 N O3'
_chemical_formula_sum 'C20 H19 N O3'
_chemical_formula_weight 321.36
_chemical_name_systematic
;
3,5-Bis[(<i>E</i>)-3-hydroxybenzylidene]-1-methylpiperidin-4-one
;
_space_group_crystal_system triclinic
_space_group_IT_number 2
_space_group_name_Hall '-P 1'
_space_group_name_H-M_alt 'P -1'
_symmetry_space_group_name_Hall '-P 1'
_symmetry_space_group_name_H-M 'P -1'
_atom_sites_solution_hydrogens mixed
_audit_creation_method SHELXL-2014/7
_cell_angle_alpha 111.7924(17)
_cell_angle_beta 96.7983(18)
_cell_angle_gamma 92.8848(17)
_cell_formula_units_Z 2
_cell_length_a 7.4852(6)
_cell_length_b 9.8588(9)
_cell_length_c 11.6115(10)
_cell_measurement_reflns_used 3138
_cell_measurement_temperature 100(2)
_cell_measurement_theta_max 32.10
_cell_measurement_theta_min 2.75
_cell_volume 785.90(12)
_computing_cell_refinement
;
SAINT (Bruker, 2009)
;
_computing_data_collection
;
APEX2 (Bruker, 2009)
;
_computing_data_reduction
;
SAINT (Bruker, 2009)
;
_computing_molecular_graphics
;
SHELXTL (Sheldrick, 2008)
;
_computing_publication_material
;
SHELXTL (Sheldrick, 2008), PLATON (Spek, 2009)
and publCIF (Westrip, 2010)
;
_computing_structure_refinement
;
SHELXL2014 (Sheldrick, 2015)
;
_computing_structure_solution
;
SHELXS (Sheldrick, 2008)
;
_diffrn_ambient_temperature 100.0(10)
_diffrn_measured_fraction_theta_full 0.989
_diffrn_measured_fraction_theta_max 0.987
_diffrn_measurement_device_type 'Bruker APEX DUO CCD area-detector'
_diffrn_measurement_method '\f and \w scans'
_diffrn_radiation_type MoK\a
_diffrn_radiation_wavelength 0.71073
_diffrn_reflns_av_R_equivalents 0.0206
_diffrn_reflns_limit_h_max 9
_diffrn_reflns_limit_h_min -9
_diffrn_reflns_limit_k_max 12
_diffrn_reflns_limit_k_min -12
_diffrn_reflns_limit_l_max 15
_diffrn_reflns_limit_l_min -15
_diffrn_reflns_number 10462
_diffrn_reflns_theta_full 25.242
_diffrn_reflns_theta_max 27.500
_diffrn_reflns_theta_min 1.910
_exptl_absorpt_coefficient_mu 0.091
_exptl_absorpt_correction_type multi-scan
_exptl_absorpt_process_details
;
(<i>SADABS</i>; Bruker, 2009)
;
_exptl_crystal_colour orange
_exptl_crystal_density_diffrn 1.358
_exptl_crystal_description block
_exptl_crystal_F_000 340
_exptl_crystal_size_max 0.292
_exptl_crystal_size_mid 0.240
_exptl_crystal_size_min 0.105
_refine_diff_density_max 0.373
_refine_diff_density_min -0.210
_refine_ls_extinction_method none
_refine_ls_goodness_of_fit_ref 1.041
_refine_ls_hydrogen_treatment mixed
_refine_ls_matrix_type full
_refine_ls_number_parameters 226
_refine_ls_number_reflns 3562
_refine_ls_number_restraints 0
_refine_ls_restrained_S_all 1.041
_refine_ls_R_factor_all 0.0441
_refine_ls_R_factor_gt 0.0388
_refine_ls_shift/su_max 0.000
_refine_ls_shift/su_mean 0.000
_refine_ls_structure_factor_coef Fsqd
_refine_ls_weighting_details 'w=1/[\s^2^(Fo^2^)+(0.0694P)^2^+0.2741P] where P=(Fo^2^+2Fc^2^)/3'
_refine_ls_weighting_scheme calc
_refine_ls_wR_factor_gt 0.1110
_refine_ls_wR_factor_ref 0.1166
_reflns_number_gt 3133
_reflns_number_total 3562
_reflns_threshold_expression 'I > 2\s(I)'
_cod_data_source_file su5232sup1.cif
_cod_data_source_block 1
_cod_database_code 2241305
_shelx_space_group_comment
;
The symmetry employed for this shelxl refinement is uniquely defined
by the following loop, which should always be used as a source of
symmetry information in preference to the above space-group names.
They are only intended as comments.
;
_shelx_estimated_absorpt_t_min 0.974
_shelx_estimated_absorpt_t_max 0.990

loop_
_space_group_symop_operation_xyz
'x, y, z'
'-x, -y, -z'

loop_
_atom_site_type_symbol
_atom_site_label
_atom_site_fract_x
_atom_site_fract_y
_atom_site_fract_z
_atom_site_U_iso_or_equiv
_atom_site_adp_type
_atom_site_calc_flag
_atom_site_occupancy
O O1 1.16705(13) -0.33469(10) -0.27862(8) 0.0217(2) Uani d 1
O O2 0.78550(12) -0.06971(10) 0.30379(9) 0.0219(2) Uani d 1
O O3 0.36575(12) 0.35383(10) 0.81746(9) 0.0197(2) Uani d 1
N N1 1.15110(13) 0.28041(10) 0.38630(9) 0.0139(2) Uani d 1
C C1 1.36371(16) -0.10777(13) 0.09923(11) 0.0159(2) Uani d 1
H H1A 1.4117 -0.0550 0.1849 0.019 Uiso calc 1
C C2 1.47889(17) -0.16263(13) 0.01131(12) 0.0182(3) Uani d 1
H H2A 1.6059 -0.1478 0.0376 0.022 Uiso calc 1
C C3 1.41151(17) -0.23866(13) -0.11397(12) 0.0184(3) Uani d 1
H H3A 1.4922 -0.2770 -0.1728 0.022 Uiso calc 1
C C4 1.22557(17) -0.25933(13) -0.15432(11) 0.0159(3) Uani d 1
C C5 1.10880(16) -0.20577(12) -0.06675(11) 0.0145(2) Uani d 1
H H5A 0.9819 -0.2202 -0.0936 0.017 Uiso calc 1
C C6 1.17643(16) -0.13047(12) 0.06113(11) 0.0137(2) Uani d 1
C C7 1.04624(16) -0.09053(12) 0.14976(11) 0.0141(2) Uani d 1
H H7A 0.9348 -0.1514 0.1238 0.017 Uiso calc 1
C C8 1.06141(16) 0.02010(12) 0.26281(11) 0.0136(2) Uani d 1
C C9 0.91333(16) 0.02744(13) 0.33844(11) 0.0152(2) Uani d 1
C C10 0.92406(16) 0.15518(12) 0.45975(11) 0.0139(2) Uani d 1
C C11 1.08023(16) 0.27250(12) 0.49664(11) 0.0144(2) Uani d 1
H H11A 1.0401 0.3687 0.5454 0.017 Uiso calc 1
H H11B 1.1779 0.2515 0.5511 0.017 Uiso calc 1
C C12 1.21650(16) 0.13979(12) 0.31593(11) 0.0148(2) Uani d 1
H H12A 1.3070 0.1144 0.3721 0.018 Uiso calc 1
H H12B 1.2760 0.1484 0.2468 0.018 Uiso calc 1
C C13 0.78975(16) 0.15721(12) 0.52792(11) 0.0145(2) Uani d 1
H H13A 0.7002 0.0755 0.4914 0.017 Uiso calc 1
C C14 0.75909(16) 0.26419(12) 0.64853(11) 0.0136(2) Uani d 1
C C15 0.58209(16) 0.25978(12) 0.67642(11) 0.0143(2) Uani d 1
H H15A 0.4913 0.1888 0.6179 0.017 Uiso calc 1
C C16 0.53717(16) 0.35752(12) 0.78829(11) 0.0150(2) Uani d 1
C C17 0.66948(17) 0.46108(13) 0.87504(11) 0.0173(3) Uani d 1
H H17A 0.6396 0.5296 0.9509 0.021 Uiso calc 1
C C18 0.84563(17) 0.46288(13) 0.84920(11) 0.0165(3) Uani d 1
H H18A 0.9366 0.5320 0.9093 0.020 Uiso calc 1
C C19 0.89262(16) 0.36657(13) 0.73795(11) 0.0154(2) Uani d 1
H H19A 1.0142 0.3699 0.7224 0.018 Uiso calc 1
C C20 1.29894(17) 0.39929(13) 0.42690(12) 0.0183(3) Uani d 1
H H20A 1.2574 0.4907 0.4814 0.027 Uiso calc 1
H H20B 1.3364 0.4123 0.3533 0.027 Uiso calc 1
H H20C 1.4017 0.3742 0.4731 0.027 Uiso calc 1
H H1O1 1.044(3) -0.321(2) -0.302(2) 0.049(6) Uiso d 1
H H1O3 0.311(3) 0.266(2) 0.7732(18) 0.038(5) Uiso d 1

loop_
_atom_site_aniso_label
_atom_site_aniso_U_11
_atom_site_aniso_U_22
_atom_site_aniso_U_33
_atom_site_aniso_U_12
_atom_site_aniso_U_13
_atom_site_aniso_U_23
O1 0.0232(5) 0.0259(5) 0.0132(4) 0.0063(4) 0.0045(4) 0.0032(4)
O2 0.0192(5) 0.0202(4) 0.0187(5) -0.0078(3) 0.0065(4) -0.0011(4)
O3 0.0171(4) 0.0197(4) 0.0178(5) -0.0004(3) 0.0076(3) 0.0008(4)
N1 0.0144(5) 0.0132(4) 0.0126(5) -0.0025(4) 0.0037(4) 0.0030(4)
C1 0.0172(6) 0.0146(5) 0.0154(6) 0.0012(4) 0.0019(4) 0.0055(4)
C2 0.0142(6) 0.0200(6) 0.0225(6) 0.0028(4) 0.0044(5) 0.0100(5)
C3 0.0185(6) 0.0192(6) 0.0198(6) 0.0053(5) 0.0085(5) 0.0079(5)
C4 0.0210(6) 0.0139(5) 0.0132(6) 0.0029(4) 0.0044(5) 0.0047(4)
C5 0.0142(5) 0.0140(5) 0.0157(6) 0.0014(4) 0.0035(4) 0.0058(4)
C6 0.0158(6) 0.0109(5) 0.0151(6) 0.0014(4) 0.0044(4) 0.0053(4)
C7 0.0136(5) 0.0147(5) 0.0141(6) -0.0003(4) 0.0021(4) 0.0058(4)
C8 0.0129(5) 0.0137(5) 0.0142(6) 0.0008(4) 0.0025(4) 0.0053(4)
C9 0.0147(6) 0.0152(5) 0.0151(6) 0.0001(4) 0.0029(4) 0.0049(4)
C10 0.0138(5) 0.0141(5) 0.0126(5) -0.0005(4) 0.0015(4) 0.0042(4)
C11 0.0148(6) 0.0151(5) 0.0116(5) -0.0017(4) 0.0029(4) 0.0031(4)
C12 0.0137(5) 0.0148(5) 0.0147(6) -0.0007(4) 0.0043(4) 0.0037(4)
C13 0.0142(5) 0.0140(5) 0.0137(6) -0.0012(4) 0.0014(4) 0.0039(4)
C14 0.0155(6) 0.0136(5) 0.0124(5) 0.0009(4) 0.0029(4) 0.0056(4)
C15 0.0153(6) 0.0142(5) 0.0118(5) -0.0013(4) 0.0019(4) 0.0036(4)
C16 0.0153(6) 0.0151(5) 0.0152(6) 0.0017(4) 0.0045(4) 0.0058(4)
C17 0.0230(6) 0.0145(5) 0.0130(6) 0.0006(5) 0.0044(5) 0.0035(4)
C18 0.0191(6) 0.0149(5) 0.0138(6) -0.0036(4) -0.0004(4) 0.0052(4)
C19 0.0146(6) 0.0175(5) 0.0146(6) -0.0008(4) 0.0022(4) 0.0070(5)
C20 0.0183(6) 0.0153(5) 0.0188(6) -0.0044(4) 0.0047(5) 0.0039(5)

loop_
_atom_type_symbol
_atom_type_description
_atom_type_scat_dispersion_real
_atom_type_scat_dispersion_imag
_atom_type_scat_source
C C 0.0033 0.0016 'International Tables Vol C Tables 4.2.6.8 and 6.1.1.4'
H H 0.0000 0.0000 'International Tables Vol C Tables 4.2.6.8 and 6.1.1.4'
N N 0.0061 0.0033 'International Tables Vol C Tables 4.2.6.8 and 6.1.1.4'
O O 0.0106 0.0060 'International Tables Vol C Tables 4.2.6.8 and 6.1.1.4'

loop_
_geom_angle_atom_site_label_1
_geom_angle_atom_site_label_2
_geom_angle_atom_site_label_3
_geom_angle
C4 O1 H1O1 112.0(13)
C16 O3 H1O3 108.1(12)
C12 N1 C20 110.15(9)
C12 N1 C11 109.61(9)
C20 N1 C11 109.52(9)
C2 C1 C6 119.72(11)
C2 C1 H1A 120.1
C6 C1 H1A 120.1
C3 C2 C1 120.94(11)
C3 C2 H2A 119.5
C1 C2 H2A 119.5
C2 C3 C4 120.23(11)
C2 C3 H3A 119.9
C4 C3 H3A 119.9
O1 C4 C5 123.05(11)
O1 C4 C3 117.67(11)
C5 C4 C3 119.27(11)
C4 C5 C6 120.74(11)
C4 C5 H5A 119.6
C6 C5 H5A 119.6
C1 C6 C5 119.07(11)
C1 C6 C7 122.82(11)
C5 C6 C7 117.90(10)
C8 C7 C6 129.38(11)
C8 C7 H7A 115.3
C6 C7 H7A 115.3
C7 C8 C9 117.96(10)
C7 C8 C12 124.30(10)
C9 C8 C12 117.72(10)
O2 C9 C8 121.55(11)
O2 C9 C10 120.44(11)
C8 C9 C10 118.00(10)
C13 C10 C9 116.70(10)
C13 C10 C11 124.79(10)
C9 C10 C11 118.51(10)
N1 C11 C10 111.60(9)
N1 C11 H11A 109.3
C10 C11 H11A 109.3
N1 C11 H11B 109.3
C10 C11 H11B 109.3
H11A C11 H11B 108.0
N1 C12 C8 110.31(9)
N1 C12 H12A 109.6
C8 C12 H12A 109.6
N1 C12 H12B 109.6
C8 C12 H12B 109.6
H12A C12 H12B 108.1
C10 C13 C14 130.67(11)
C10 C13 H13A 114.7
C14 C13 H13A 114.7
C15 C14 C19 118.59(11)
C15 C14 C13 116.26(10)
C19 C14 C13 125.13(11)
C16 C15 C14 121.15(11)
C16 C15 H15A 119.4
C14 C15 H15A 119.4
O3 C16 C15 121.89(11)
O3 C16 C17 118.25(11)
C15 C16 C17 119.85(11)
C18 C17 C16 119.08(11)
C18 C17 H17A 120.5
C16 C17 H17A 120.5
C17 C18 C19 121.80(11)
C17 C18 H18A 119.1
C19 C18 H18A 119.1
C18 C19 C14 119.49(11)
C18 C19 H19A 120.3
C14 C19 H19A 120.3
N1 C20 H20A 109.5
N1 C20 H20B 109.5
H20A C20 H20B 109.5
N1 C20 H20C 109.5
H20A C20 H20C 109.5
H20B C20 H20C 109.5

loop_
_geom_bond_atom_site_label_1
_geom_bond_atom_site_label_2
_geom_bond_distance
O1 C4 1.3596(15)
O1 H1O1 0.96(2)
O2 C9 1.2351(14)
O3 C16 1.3674(14)
O3 H1O3 0.87(2)
N1 C12 1.4668(15)
N1 C20 1.4684(14)
N1 C11 1.4697(15)
C1 C2 1.3868(17)
C1 C6 1.3996(17)
C1 H1A 0.9500
C2 C3 1.3824(18)
C2 H2A 0.9500
C3 C4 1.3944(18)
C3 H3A 0.9500
C4 C5 1.3910(16)
C5 C6 1.4064(16)
C5 H5A 0.9500
C6 C7 1.4625(16)
C7 C8 1.3472(16)
C7 H7A 0.9500
C8 C9 1.4819(16)
C8 C12 1.5076(15)
C9 C10 1.4908(16)
C10 C13 1.3476(16)
C10 C11 1.5051(15)
C11 H11A 0.9900
C11 H11B 0.9900
C12 H12A 0.9900
C12 H12B 0.9900
C13 C14 1.4595(16)
C13 H13A 0.9500
C14 C15 1.4030(16)
C14 C19 1.4038(16)
C15 C16 1.3912(16)
C15 H15A 0.9500
C16 C17 1.3915(17)
C17 C18 1.3871(17)
C17 H17A 0.9500
C18 C19 1.3872(17)
C18 H18A 0.9500
C19 H19A 0.9500
C20 H20A 0.9800
C20 H20B 0.9800
C20 H20C 0.9800

loop_
_geom_hbond_atom_site_label_D
_geom_hbond_atom_site_label_H
_geom_hbond_atom_site_label_A
_geom_hbond_site_symmetry_A
_geom_hbond_distance_DH
_geom_hbond_distance_HA
_geom_hbond_distance_DA
_geom_hbond_angle_DHA
_geom_hbond_publ_flag
O1 H1O1 N1 2_755 0.96(2) 1.81(2) 2.7278(14) 160(2) yes
O3 H1O3 O2 2_656 0.88(2) 1.87(2) 2.7359(15) 171(2) yes
C17 H17A O3 2_667 0.95 2.51 3.4032(16) 157 yes

loop_
_geom_torsion_atom_site_label_1
_geom_torsion_atom_site_label_2
_geom_torsion_atom_site_label_3
_geom_torsion_atom_site_label_4
_geom_torsion
C6 C1 C2 C3 0.52(18)
C1 C2 C3 C4 1.06(18)
C2 C3 C4 O1 179.88(11)
C2 C3 C4 C5 -1.56(18)
O1 C4 C5 C6 178.98(11)
C3 C4 C5 C6 0.50(17)
C2 C1 C6 C5 -1.56(17)
C2 C1 C6 C7 172.99(11)
C4 C5 C6 C1 1.06(17)
C4 C5 C6 C7 -173.76(10)
C1 C6 C7 C8 31.69(19)
C5 C6 C7 C8 -153.70(12)
C6 C7 C8 C9 -174.71(11)
C6 C7 C8 C12 7.3(2)
C7 C8 C9 O2 4.94(18)
C12 C8 C9 O2 -176.91(11)
C7 C8 C9 C10 -176.05(11)
C12 C8 C9 C10 2.11(16)
O2 C9 C10 C13 0.53(18)
C8 C9 C10 C13 -178.49(11)
O2 C9 C10 C11 -178.66(11)
C8 C9 C10 C11 2.31(17)
C12 N1 C11 C10 -60.87(12)
C20 N1 C11 C10 178.18(10)
C13 C10 C11 N1 -152.54(12)
C9 C10 C11 N1 26.59(15)
C20 N1 C12 C8 -174.22(9)
C11 N1 C12 C8 65.22(12)
C7 C8 C12 N1 142.85(12)
C9 C8 C12 N1 -35.19(14)
C9 C10 C13 C14 -179.80(12)
C11 C10 C13 C14 -0.7(2)
C10 C13 C14 C15 160.79(13)
C10 C13 C14 C19 -20.9(2)
C19 C14 C15 C16 2.09(18)
C13 C14 C15 C16 -179.43(11)
C14 C15 C16 O3 -179.37(11)
C14 C15 C16 C17 -0.52(18)
O3 C16 C17 C18 177.59(11)
C15 C16 C17 C18 -1.30(18)
C16 C17 C18 C19 1.55(19)
C17 C18 C19 C14 0.05(18)
C15 C14 C19 C18 -1.85(17)
C13 C14 C19 C18 179.83(11)

_cod_database_fobs_code 2241305
